data_4067357
loop_
_publ_author_name
'Leung, Wing-Por'
'Wan, Chi-Ling'
'Kan, Kwok-Wai'
'Mak, Thomas C. W.'

_publ_section_title
;
 Synthesis, Structure, and Reactivity of Group 14 Bis(thiophosphinoyl)
 Metal Complexes
;
_journal_issue 4
_journal_name_full Organometallics
_journal_page_first 814
_journal_paper_doi 10.1021/om9008923
_journal_volume 29
_journal_year 2010
_chemical_formula_sum 'C25 H21 Cl Ge P2 S2'
_chemical_formula_weight 555.52
_chemical_name_systematic
; 
 ? 
;
_space_group_IT_number 14
_symmetry_cell_setting monoclinic
_symmetry_space_group_name_Hall '-P 2yn'
_symmetry_space_group_name_H-M 'P 1 21/n 1'
_atom_sites_solution_hydrogens geom
_atom_sites_solution_primary direct
_atom_sites_solution_secondary difmap
_audit_creation_method SHELXL-97
_cell_angle_alpha 90.00
_cell_angle_beta 113.280(3)
_cell_angle_gamma 90.00
_cell_formula_units_Z 4
_cell_length_a 16.213(3)
_cell_length_b 8.9053(14)
_cell_length_c 18.961(3)
_cell_measurement_temperature 293(2)
_cell_volume 2514.7(7)
_computing_cell_refinement 'BRUKER SMART CCD DIFFRACTOMETER'
_computing_data_collection 'BRUKER SMART CCD DIFFRACTOMETER'
_computing_data_reduction 'BRUKER SMART CCD DIFFRACTOMETER'
_computing_molecular_graphics 'SIEMENS SHELXTL'
_computing_publication_material 'SIEMENS SHELXTL'
_computing_structure_refinement 'SHELXL-97 (Sheldrick, 1997)'
_computing_structure_solution 'SHELXS-97 (Sheldrick, 1990)'
_diffrn_ambient_temperature 293(2)
_diffrn_measured_fraction_theta_full 0.993
_diffrn_measured_fraction_theta_max 0.993
_diffrn_measurement_device_type 'BRUKER SMART CCD DIFFRACTOMETER'
_diffrn_measurement_method 'OMEGA SCAN'
_diffrn_radiation_monochromator graphite
_diffrn_radiation_source 'fine-focus sealed tube'
_diffrn_radiation_type MoK\a
_diffrn_radiation_wavelength 0.71073
_diffrn_reflns_av_R_equivalents 0.0887
_diffrn_reflns_av_sigmaI/netI 0.1233
_diffrn_reflns_limit_h_max 21
_diffrn_reflns_limit_h_min -18
_diffrn_reflns_limit_k_max 11
_diffrn_reflns_limit_k_min -11
_diffrn_reflns_limit_l_max 24
_diffrn_reflns_limit_l_min -24
_diffrn_reflns_number 16730
_diffrn_reflns_theta_full 28.02
_diffrn_reflns_theta_max 28.02
_diffrn_reflns_theta_min 1.40
_exptl_absorpt_coefficient_mu 1.629
_exptl_absorpt_correction_T_max 1.0000
_exptl_absorpt_correction_T_min 0.625926
_exptl_absorpt_correction_type SADABS
_exptl_absorpt_process_details SADABS
_exptl_crystal_colour colourless
_exptl_crystal_density_diffrn 1.467
_exptl_crystal_density_method 'not measured'
_exptl_crystal_description block
_exptl_crystal_F_000 1128
_exptl_crystal_size_max 0.30
_exptl_crystal_size_mid 0.20
_exptl_crystal_size_min 0.20
_refine_diff_density_max 0.739
_refine_diff_density_min -0.517
_refine_diff_density_rms 0.123
_refine_ls_extinction_method none
_refine_ls_goodness_of_fit_ref 1.079
_refine_ls_hydrogen_treatment riding
_refine_ls_matrix_type full
_refine_ls_number_parameters 280
_refine_ls_number_reflns 6055
_refine_ls_number_restraints 0
_refine_ls_restrained_S_all 1.079
_refine_ls_R_factor_all 0.1579
_refine_ls_R_factor_gt 0.0639
_refine_ls_shift/su_max 0.001
_refine_ls_shift/su_mean 0.000
_refine_ls_structure_factor_coef Fsqd
_refine_ls_weighting_details 'calc w=1/[\s^2^(Fo^2^)+(0.1017P)^2^+1.2319P] where P=(Fo^2^+2Fc^2^)/3'
_refine_ls_weighting_scheme calc
_refine_ls_wR_factor_gt 0.1833
_refine_ls_wR_factor_ref 0.2348
_reflns_number_gt 2915
_reflns_number_total 6055
_reflns_threshold_expression >2sigma(I)
_cod_data_source_file om9008923_si_001.cif
_cod_data_source_block 2
_cod_depositor_comments
;
The following automatic conversions were performed:

'_symmetry_cell_setting' value 'Monoclinic' changed to 'monoclinic'
according to /home/saulius/struct/CIF-dictionaries/cif_core.dic
dictionary named 'cif_core.dic' version 2.4.1 from 2010-06-29.

Automatic conversion script
Id: cif_fix_values 1715 2011-07-08 13:25:40Z adriana 
;
_cod_original_cell_volume 2514.8(7)
_cod_original_sg_symbol_H-M P2(1)/n
_cod_database_code 4067357

loop_
_symmetry_equiv_pos_as_xyz
'x, y, z'
'-x+1/2, y+1/2, -z+1/2'
'-x, -y, -z'
'x-1/2, -y-1/2, z-1/2'

loop_
_atom_site_label
_atom_site_type_symbol
_atom_site_fract_x
_atom_site_fract_y
_atom_site_fract_z
_atom_site_U_iso_or_equiv
_atom_site_adp_type
_atom_site_occupancy
_atom_site_symmetry_multiplicity
_atom_site_calc_flag
_atom_site_refinement_flags
Ge1 Ge 0.62636(5) 0.67081(9) 0.50238(4) 0.0446(3) Uani 1 1 d .
Cl1 Cl 0.48293(14) 0.7430(3) 0.48088(14) 0.0697(7) Uani 1 1 d .
P1 P 0.64567(12) 0.8571(2) 0.38227(9) 0.0357(4) Uani 1 1 d .
P2 P 0.78109(11) 0.91837(19) 0.54918(9) 0.0331(4) Uani 1 1 d .
S1 S 0.60465(15) 0.6424(2) 0.36611(12) 0.0530(5) Uani 1 1 d .
S2 S 0.85739(13) 0.7463(2) 0.55272(12) 0.0481(5) Uani 1 1 d .
C1 C 0.6674(4) 0.8901(7) 0.4810(3) 0.0347(15) Uani 1 1 d .
H1A H 0.6275 0.9680 0.4862 0.042 Uiso 1 1 calc R
C11 C 0.5612(4) 0.9849(8) 0.3226(4) 0.0363(15) Uani 1 1 d .
C12 C 0.5447(5) 1.1211(9) 0.3504(4) 0.055(2) Uani 1 1 d .
H12A H 0.5743 1.1452 0.4021 0.066 Uiso 1 1 calc R
C13 C 0.4832(6) 1.2215(9) 0.3000(5) 0.068(3) Uani 1 1 d .
H13A H 0.4726 1.3132 0.3183 0.082 Uiso 1 1 calc R
C14 C 0.4385(6) 1.1863(11) 0.2243(5) 0.068(3) Uani 1 1 d .
H14A H 0.3973 1.2535 0.1914 0.081 Uiso 1 1 calc R
C15 C 0.4544(5) 1.0525(11) 0.1972(4) 0.060(2) Uani 1 1 d .
H15A H 0.4234 1.0286 0.1456 0.072 Uiso 1 1 calc R
C16 C 0.5164(5) 0.9511(9) 0.2455(4) 0.0487(19) Uani 1 1 d .
H16A H 0.5276 0.8611 0.2261 0.058 Uiso 1 1 calc R
C21 C 0.7389(5) 0.8835(9) 0.3539(4) 0.0429(17) Uani 1 1 d .
C22 C 0.7586(5) 1.0266(10) 0.3362(4) 0.058(2) Uani 1 1 d .
H22A H 0.7238 1.1077 0.3389 0.069 Uiso 1 1 calc R
C23 C 0.8303(6) 1.0492(13) 0.3144(5) 0.076(3) Uani 1 1 d .
H23A H 0.8440 1.1448 0.3025 0.091 Uiso 1 1 calc R
C24 C 0.8808(7) 0.9258(17) 0.3107(6) 0.090(4) Uani 1 1 d .
H24A H 0.9287 0.9397 0.2961 0.108 Uiso 1 1 calc R
C25 C 0.8621(7) 0.7862(15) 0.3278(5) 0.082(3) Uani 1 1 d .
H25A H 0.8965 0.7052 0.3244 0.099 Uiso 1 1 calc R
C26 C 0.7911(6) 0.7638(11) 0.3505(5) 0.064(2) Uani 1 1 d .
H26A H 0.7789 0.6679 0.3633 0.076 Uiso 1 1 calc R
C31 C 0.8219(4) 1.0927(7) 0.5262(3) 0.0332(14) Uani 1 1 d .
C32 C 0.7701(5) 1.2235(8) 0.5133(4) 0.0450(18) Uani 1 1 d .
H32A H 0.7164 1.2224 0.5202 0.054 Uiso 1 1 calc R
C33 C 0.7985(6) 1.3547(8) 0.4904(5) 0.057(2) Uani 1 1 d .
H33A H 0.7625 1.4400 0.4793 0.068 Uiso 1 1 calc R
C34 C 0.8805(6) 1.3579(9) 0.4841(5) 0.058(2) Uani 1 1 d .
H34A H 0.9003 1.4458 0.4694 0.069 Uiso 1 1 calc R
C35 C 0.9319(6) 1.2328(9) 0.4993(5) 0.061(2) Uani 1 1 d .
H35A H 0.9874 1.2360 0.4956 0.073 Uiso 1 1 calc R
C36 C 0.9035(5) 1.1011(8) 0.5200(4) 0.0486(19) Uani 1 1 d .
H36A H 0.9400 1.0164 0.5300 0.058 Uiso 1 1 calc R
C41 C 0.7711(4) 0.9519(7) 0.6396(4) 0.0361(15) Uani 1 1 d .
C42 C 0.6966(6) 1.0194(10) 0.6447(4) 0.057(2) Uani 1 1 d .
H42A H 0.6478 1.0451 0.6001 0.069 Uiso 1 1 calc R
C43 C 0.6941(6) 1.0487(11) 0.7150(5) 0.067(3) Uani 1 1 d .
H43A H 0.6437 1.0943 0.7175 0.081 Uiso 1 1 calc R
C44 C 0.7642(7) 1.0118(11) 0.7805(5) 0.072(3) Uani 1 1 d .
H44A H 0.7617 1.0325 0.8277 0.086 Uiso 1 1 calc R
C45 C 0.8388(7) 0.9442(11) 0.7780(5) 0.072(3) Uani 1 1 d .
H45A H 0.8871 0.9202 0.8234 0.086 Uiso 1 1 calc R
C46 C 0.8422(5) 0.9118(9) 0.7077(4) 0.054(2) Uani 1 1 d .
H46A H 0.8920 0.8631 0.7059 0.065 Uiso 1 1 calc R

loop_
_atom_site_aniso_label
_atom_site_aniso_U_11
_atom_site_aniso_U_22
_atom_site_aniso_U_33
_atom_site_aniso_U_23
_atom_site_aniso_U_13
_atom_site_aniso_U_12
Ge1 0.0378(5) 0.0483(5) 0.0439(5) 0.0059(4) 0.0121(3) 0.0004(3)
Cl1 0.0421(12) 0.0885(17) 0.0808(16) -0.0176(13) 0.0268(11) -0.0008(11)
P1 0.0360(10) 0.0388(10) 0.0303(9) -0.0033(7) 0.0110(7) 0.0022(7)
P2 0.0307(9) 0.0324(9) 0.0331(9) 0.0013(7) 0.0092(7) 0.0048(7)
S1 0.0654(13) 0.0408(11) 0.0530(12) -0.0114(9) 0.0235(10) -0.0023(9)
S2 0.0464(11) 0.0363(10) 0.0609(12) 0.0026(9) 0.0206(10) 0.0139(8)
C1 0.032(4) 0.033(4) 0.036(4) 0.005(3) 0.010(3) 0.011(3)
C11 0.031(4) 0.041(4) 0.032(4) 0.001(3) 0.007(3) 0.004(3)
C12 0.060(5) 0.052(5) 0.037(4) -0.005(4) 0.003(4) 0.016(4)
C13 0.079(6) 0.047(5) 0.062(6) -0.002(4) 0.009(5) 0.020(4)
C14 0.056(5) 0.063(6) 0.063(6) 0.030(5) 0.000(4) 0.007(4)
C15 0.056(5) 0.074(6) 0.033(4) 0.003(4) -0.001(4) -0.010(4)
C16 0.053(5) 0.055(5) 0.034(4) -0.002(3) 0.013(4) -0.002(4)
C21 0.044(4) 0.056(5) 0.029(4) -0.008(3) 0.015(3) 0.007(3)
C22 0.058(5) 0.070(6) 0.053(5) 0.006(4) 0.029(4) 0.003(4)
C23 0.060(6) 0.112(9) 0.059(6) 0.018(5) 0.027(5) -0.015(6)
C24 0.052(6) 0.159(12) 0.071(7) 0.016(7) 0.037(5) 0.010(7)
C25 0.068(7) 0.121(10) 0.068(7) -0.006(6) 0.038(6) 0.021(6)
C26 0.053(5) 0.084(7) 0.058(5) -0.013(5) 0.026(4) 0.014(5)
C31 0.032(3) 0.032(4) 0.034(4) 0.002(3) 0.011(3) 0.005(3)
C32 0.036(4) 0.041(4) 0.059(5) 0.001(3) 0.020(4) 0.003(3)
C33 0.055(5) 0.035(4) 0.065(5) 0.009(4) 0.008(4) 0.014(4)
C34 0.070(6) 0.033(4) 0.076(6) 0.009(4) 0.036(5) -0.007(4)
C35 0.054(5) 0.055(5) 0.086(6) 0.004(5) 0.039(5) 0.000(4)
C36 0.044(4) 0.039(4) 0.070(5) 0.000(4) 0.030(4) 0.007(3)
C41 0.034(4) 0.035(4) 0.034(4) 0.001(3) 0.007(3) -0.003(3)
C42 0.057(5) 0.074(6) 0.042(4) -0.005(4) 0.021(4) 0.007(4)
C43 0.064(6) 0.092(7) 0.054(5) -0.013(5) 0.033(5) -0.003(5)
C44 0.093(8) 0.090(7) 0.040(5) -0.023(5) 0.034(5) -0.031(6)
C45 0.084(7) 0.083(7) 0.033(4) 0.009(4) 0.007(5) -0.017(6)
C46 0.043(5) 0.070(6) 0.043(5) 0.007(4) 0.009(4) -0.001(4)

loop_
_atom_type_symbol
_atom_type_description
_atom_type_scat_dispersion_real
_atom_type_scat_dispersion_imag
_atom_type_scat_source
C C 0.0033 0.0016 'International Tables Vol C Tables 4.2.6.8 and 6.1.1.4'
H H 0.0000 0.0000 'International Tables Vol C Tables 4.2.6.8 and 6.1.1.4'
P P 0.1023 0.0942 'International Tables Vol C Tables 4.2.6.8 and 6.1.1.4'
S S 0.1246 0.1234 'International Tables Vol C Tables 4.2.6.8 and 6.1.1.4'
Cl Cl 0.1484 0.1585 'International Tables Vol C Tables 4.2.6.8 and 6.1.1.4'
Ge Ge 0.1547 1.8001 'International Tables Vol C Tables 4.2.6.8 and 6.1.1.4'

loop_
_geom_angle_atom_site_label_1
_geom_angle_atom_site_label_2
_geom_angle_atom_site_label_3
_geom_angle
C1 Ge1 Cl1 94.57(18)
C1 Ge1 S1 79.81(17)
Cl1 Ge1 S1 97.31(8)
C1 P1 C11 109.9(3)
C1 P1 C21 116.6(3)
C11 P1 C21 104.4(3)
C1 P1 S1 103.5(2)
C11 P1 S1 112.5(2)
C21 P1 S1 110.1(3)
C1 P2 C31 108.3(3)
C1 P2 C41 104.7(3)
C31 P2 C41 105.4(3)
C1 P2 S2 111.7(2)
C31 P2 S2 113.3(2)
C41 P2 S2 112.9(2)
P1 S1 Ge1 80.90(8)
P1 C1 P2 119.8(4)
P1 C1 Ge1 95.8(3)
P2 C1 Ge1 107.2(3)
C16 C11 C12 119.4(6)
C16 C11 P1 118.6(5)
C12 C11 P1 121.8(5)
C11 C12 C13 119.4(7)
C14 C13 C12 120.7(8)
C15 C14 C13 119.8(8)
C14 C15 C16 120.9(7)
C11 C16 C15 119.7(7)
C26 C21 C22 119.7(7)
C26 C21 P1 120.9(7)
C22 C21 P1 119.4(6)
C21 C22 C23 120.2(9)
C24 C23 C22 118.5(10)
C25 C24 C23 121.7(9)
C24 C25 C26 119.9(10)
C21 C26 C25 120.0(10)
C36 C31 C32 118.1(6)
C36 C31 P2 121.5(5)
C32 C31 P2 120.4(5)
C33 C32 C31 120.4(7)
C34 C33 C32 119.6(7)
C35 C34 C33 119.9(7)
C34 C35 C36 121.1(8)
C35 C36 C31 120.9(7)
C42 C41 C46 118.1(7)
C42 C41 P2 123.0(5)
C46 C41 P2 118.9(5)
C43 C42 C41 120.7(8)
C44 C43 C42 120.5(8)
C43 C44 C45 120.7(8)
C44 C45 C46 119.7(8)
C45 C46 C41 120.3(8)

loop_
_geom_bond_atom_site_label_1
_geom_bond_atom_site_label_2
_geom_bond_distance
Ge1 C1 2.153(6)
Ge1 Cl1 2.288(2)
Ge1 S1 2.479(2)
P1 C1 1.786(6)
P1 C11 1.796(6)
P1 C21 1.809(7)
P1 S1 2.007(3)
P2 C1 1.803(6)
P2 C31 1.807(7)
P2 C41 1.810(7)
P2 S2 1.954(2)
C11 C16 1.384(9)
C11 C12 1.390(10)
C12 C13 1.398(11)
C13 C14 1.364(12)
C14 C15 1.362(12)
C15 C16 1.392(11)
C21 C26 1.379(10)
C21 C22 1.386(11)
C22 C23 1.395(11)
C23 C24 1.389(15)
C24 C25 1.348(15)
C25 C26 1.393(12)
C31 C36 1.377(9)
C31 C32 1.399(9)
C32 C33 1.387(10)
C33 C34 1.381(11)
C34 C35 1.353(11)
C35 C36 1.373(10)
C41 C42 1.386(10)
C41 C46 1.395(9)
C42 C43 1.375(10)
C43 C44 1.351(12)
C44 C45 1.368(12)
C45 C46 1.386(11)
